data_1541841
loop_
_publ_author_name
'Hadenfeldt, C.'

_publ_section_title
;
 Untersuchung der Systeme Ba3 P2 - Ba X2 mit X Cl, Br, J
;
_journal_name_full 'Zeitschrift fuer Anorganische und Allgemeine Chemie'
_journal_page_first 113
_journal_page_last 121
_journal_volume 436
_journal_year 1977
_chemical_formula_sum 'Ba2 Cl P'
_chemical_name_systematic 'Ba2 P Cl'
_space_group_IT_number 166
_symmetry_space_group_name_Hall '-R 3 2"'
_symmetry_space_group_name_H-M 'R -3 m :H'
_cell_angle_alpha 90
_cell_angle_beta 90
_cell_angle_gamma 120
_cell_formula_units_Z 3
_cell_length_a 4.631
_cell_length_b 4.631
_cell_length_c 22.71
_cell_volume 421.791
_citation_journal_id_ASTM ZAACAB
_cod_data_source_file Hadenfeldt_ZAACAB_1977_416.cif
_cod_data_source_block Ba2Cl1P1
_cod_original_formula_sum 'Ba2 Cl1 P1'
_cod_database_code 1541841

loop_
_symmetry_equiv_pos_as_xyz
x,y,z
-y,x-y,z
-x+y,-x,z
y,x,-z
-x,-x+y,-z
x-y,-y,-z
-x,-y,-z
y,-x+y,-z
x-y,x,-z
-y,-x,z
x,x-y,z
-x+y,y,z
x+2/3,y+1/3,z+1/3
-y+2/3,x-y+1/3,z+1/3
-x+y+2/3,-x+1/3,z+1/3
y+2/3,x+1/3,-z+1/3
-x+2/3,-x+y+1/3,-z+1/3
x-y+2/3,-y+1/3,-z+1/3
-x+2/3,-y+1/3,-z+1/3
y+2/3,-x+y+1/3,-z+1/3
x-y+2/3,x+1/3,-z+1/3
-y+2/3,-x+1/3,z+1/3
x+2/3,x-y+1/3,z+1/3
-x+y+2/3,y+1/3,z+1/3
x+1/3,y+2/3,z+2/3
-y+1/3,x-y+2/3,z+2/3
-x+y+1/3,-x+2/3,z+2/3
y+1/3,x+2/3,-z+2/3
-x+1/3,-x+y+2/3,-z+2/3
x-y+1/3,-y+2/3,-z+2/3
-x+1/3,-y+2/3,-z+2/3
y+1/3,-x+y+2/3,-z+2/3
x-y+1/3,x+2/3,-z+2/3
-y+1/3,-x+2/3,z+2/3
x+1/3,x-y+2/3,z+2/3
-x+y+1/3,y+2/3,z+2/3

loop_
_atom_site_label
_atom_site_type_symbol
_atom_site_fract_x
_atom_site_fract_y
_atom_site_fract_z
_atom_site_occupancy
_atom_site_U_iso_or_equiv
P1 P-3 0 0 0.5 1 0.0
Cl1 Cl-1 0 0 0 1 0.0
Ba1 Ba+2 0 0 0.245 1 0.0
